data_2237762
loop_
_publ_author_name
'Bronova, Anna'
'Glaum, Robert'
'Litterscheid, Christian'

_publ_section_title
;
 Pentacobalt(II) divanadium(III) tetrakis(diphosphate),
 Co~5~V~2~(P~2~O~7~)~4~
;
_journal_coeditor_code BR2223
_journal_issue 5
_journal_name_full 'Acta Crystallographica Section E'
_journal_page_first i26
_journal_paper_doi 10.1107/S1600536813008507
_journal_volume 69
_journal_year 2013
_chemical_formula_iupac 'Co5 V2 (P2 O7)4'
_chemical_formula_structural 'Co5 V2 (P2 O7)4'
_chemical_formula_sum 'Co5 O28 P8 V2'
_chemical_formula_weight 1092.29
_chemical_name_systematic
;
Pentacobalt(II) divanadium(III) tetrakis(diphosphate)
;
_space_group_crystal_system orthorhombic
_space_group_IT_number 20
_space_group_name_Hall 'C 2c 2'
_space_group_name_H-M_alt 'C 2 2 21'
_symmetry_space_group_name_Hall 'C 2c 2'
_symmetry_space_group_name_H-M 'C 2 2 21'
_atom_sites_solution_primary direct
_atom_sites_solution_secondary difmap
_audit_creation_method 'WinGX routine CIF_UPDATE'
_cell_angle_alpha 90
_cell_angle_beta 90
_cell_angle_gamma 90
_cell_formula_units_Z 4
_cell_length_a 8.3551(4)
_cell_length_b 9.7067(5)
_cell_length_c 23.8555(11)
_cell_measurement_pressure 101.3
_cell_measurement_reflns_used 4330
_cell_measurement_temperature 293(2)
_cell_measurement_theta_max 29.13
_cell_measurement_theta_min 1.0
_cell_volume 1934.69(16)
_computing_cell_refinement '<i>X-AREA</i> (Stoe & Cie, 2002)'
_computing_data_collection '<i>X-AREA</i> (Stoe & Cie, 2002)'
_computing_data_reduction '<i>XRED</i> (Stoe & Cie, 2002)'
_computing_molecular_graphics 'DIAMOND (Brandenburg, 2008)'
_computing_publication_material 'WinGX (Farrugia, 2012)'
_computing_structure_refinement 'SHELXL97 (Sheldrick, 2008)'
_computing_structure_solution 'SHELXS97 (Sheldrick, 2008)'
_diffrn_ambient_temperature 293(2)
_diffrn_measured_fraction_theta_full 0.967
_diffrn_measured_fraction_theta_max 0.967
_diffrn_measurement_device_type 'Stoe IPDS 2T 2-circle goniometer'
_diffrn_measurement_method 'profile data from \q/2\q scans'
_diffrn_radiation_monochromator graphite
_diffrn_radiation_source 'sealed X-ray tube, 12 x 0.4 mm long-fine focus'
_diffrn_radiation_type MoK\a
_diffrn_radiation_wavelength 0.71073
_diffrn_reflns_av_R_equivalents 0.0822
_diffrn_reflns_limit_h_max 12
_diffrn_reflns_limit_h_min -12
_diffrn_reflns_limit_k_max 15
_diffrn_reflns_limit_k_min -13
_diffrn_reflns_limit_l_max 35
_diffrn_reflns_limit_l_min -28
_diffrn_reflns_number 9445
_diffrn_reflns_theta_full 34.14
_diffrn_reflns_theta_max 34.14
_diffrn_reflns_theta_min 3.64
_diffrn_standards_number 0
_exptl_absorpt_coefficient_mu 5.921
_exptl_absorpt_correction_T_max 0.6469
_exptl_absorpt_correction_T_min 0.495
_exptl_absorpt_correction_type multi-scan
_exptl_absorpt_process_details '(Blessing, 1995)'
_exptl_crystal_colour pink
_exptl_crystal_density_diffrn 3.75
_exptl_crystal_density_method 'not measured'
_exptl_crystal_description isometric
_exptl_crystal_F_000 2100
_exptl_crystal_size_max 0.08
_exptl_crystal_size_mid 0.08
_exptl_crystal_size_min 0.08
_refine_diff_density_max 1.022
_refine_diff_density_min -1.167
_refine_ls_abs_structure_details 'Flack (1983), 2275 Friedel pairs'
_refine_ls_abs_structure_Flack -0.02(2)
_refine_ls_extinction_coef 0.00114(15)
_refine_ls_extinction_method 'SHELXL97 (Sheldrick, 2008)'
_refine_ls_goodness_of_fit_ref 0.92
_refine_ls_matrix_type full
_refine_ls_number_parameters 201
_refine_ls_number_reflns 3800
_refine_ls_number_restraints 1
_refine_ls_restrained_S_all 0.92
_refine_ls_R_factor_all 0.0701
_refine_ls_R_factor_gt 0.0462
_refine_ls_shift/su_max 0.058
_refine_ls_shift/su_mean 0
_refine_ls_structure_factor_coef Fsqd
_refine_ls_weighting_details 'calc w=1/[\s^2^(Fo^2^)+(0.0575P)^2^] where P=(Fo^2^+2Fc^2^)/3'
_refine_ls_weighting_scheme calc
_refine_ls_wR_factor_ref 0.1099
_reflns_number_gt 2832
_reflns_number_total 3800
_reflns_threshold_expression I>2\s(I)
_cod_data_source_file br2223.cif
_cod_data_source_block I
_cod_database_code 2237762
_cod_database_fobs_code 2237762

loop_
_space_group_symop_operation_xyz
'x, y, z'
'-x, -y, z+1/2'
'x, -y, -z'
'-x, y, -z+1/2'
'x+1/2, y+1/2, z'
'-x+1/2, -y+1/2, z+1/2'
'x+1/2, -y+1/2, -z'
'-x+1/2, y+1/2, -z+1/2'

loop_
_atom_site_type_symbol
_atom_site_label
_atom_site_fract_x
_atom_site_fract_y
_atom_site_fract_z
_atom_site_U_iso_or_equiv
_atom_site_adp_type
_atom_site_calc_flag
_atom_site_refinement_flags
_atom_site_occupancy
Co Co1 -0.08177(13) 0 -0.5 0.0231(3) Uani d S 1
Co Co2 -0.06997(9) -0.35558(9) -0.38065(4) 0.01028(16) Uani d P 0.3452(5)
V V2 -0.06997(9) -0.35558(9) -0.38065(4) 0.01028(16) Uani d P 0.6548(5)
Co Co3 0.29241(13) 0 -0.5 0.0162(3) Uani d SP 0.934(19)
V V3 0.29241(13) 0 -0.5 0.0162(3) Uani d SP 0.066(19)
Co Co4 0 -0.71981(12) -0.25 0.0106(3) Uani d SP 0.72(2)
V V4 0 -0.71981(12) -0.25 0.0106(3) Uani d SP 0.28(2)
Co Co5 0.31161(9) -0.36011(9) -0.35848(4) 0.0146(2) Uani d P 0.827(12)
V V5 0.31161(9) -0.36011(9) -0.35848(4) 0.0146(2) Uani d P 0.173(12)
P P1 0.09658(15) -0.29386(13) -0.49912(6) 0.0084(2) Uani d . 1
P P2 0.11867(16) -0.05623(14) -0.37555(6) 0.0088(3) Uani d . 1
P P3 0.10814(15) -0.64697(13) -0.37996(6) 0.0075(2) Uani d . 1
P P4 0.23708(16) -0.46167(13) -0.23058(6) 0.0088(2) Uani d . 1
O O1 0.1176(4) -0.4895(4) -0.37362(15) 0.0091(7) Uani d . 1
O O2 0.1166(5) -0.2135(4) -0.37347(17) 0.0128(7) Uani d . 1
O O3 0.1028(4) -0.1378(4) -0.49593(17) 0.0119(7) Uani d . 1
O O4 0.1778(5) -0.5885(4) -0.25902(18) 0.0148(8) Uani d . 1
O O5 0.0296(5) -0.3310(4) -0.55996(17) 0.0161(8) Uani d . 1
O O6 -0.2299(4) -0.5048(4) -0.40502(16) 0.0119(7) Uani d . 1
O O7 -0.1713(4) -0.8684(4) -0.27171(17) 0.0121(7) Uani d . 1
O O8 -0.0110(5) -0.7125(4) -0.33991(17) 0.0144(8) Uani d . 1
O O9 0.1241(4) -0.0051(4) -0.31260(17) 0.0138(7) Uani d . 1
O O10 -0.0396(4) -0.3561(4) -0.46426(16) 0.0116(7) Uani d . 1
O O11 -0.2444(5) 0.1430(5) -0.48668(19) 0.0174(8) Uani d . 1
O O12 0.4680(4) -0.4907(5) -0.39934(16) 0.0132(7) Uani d . 1
O O13 -0.2302(5) -0.2113(4) -0.38130(18) 0.0131(7) Uani d . 1
O O14 0.1101(5) -0.3849(4) -0.19772(17) 0.0132(7) Uani d . 1

loop_
_atom_site_aniso_label
_atom_site_aniso_U_11
_atom_site_aniso_U_22
_atom_site_aniso_U_33
_atom_site_aniso_U_12
_atom_site_aniso_U_13
_atom_site_aniso_U_23
Co1 0.0073(4) 0.0060(4) 0.0559(9) 0 0 -0.0023(5)
Co2 0.0092(3) 0.0085(3) 0.0131(4) 0.0004(3) -0.0003(3) 0.0004(3)
V2 0.0092(3) 0.0085(3) 0.0131(4) 0.0004(3) -0.0003(3) 0.0004(3)
Co3 0.0109(5) 0.0116(5) 0.0260(7) 0 0 -0.0022(5)
V3 0.0109(5) 0.0116(5) 0.0260(7) 0 0 -0.0022(5)
Co4 0.0102(5) 0.0075(5) 0.0140(6) 0 0.0005(4) 0
V4 0.0102(5) 0.0075(5) 0.0140(6) 0 0.0005(4) 0
Co5 0.0118(3) 0.0124(4) 0.0197(4) -0.0005(3) 0.0000(3) -0.0020(3)
V5 0.0118(3) 0.0124(4) 0.0197(4) -0.0005(3) 0.0000(3) -0.0020(3)
P1 0.0081(5) 0.0056(5) 0.0114(6) 0.0001(4) 0.0015(5) 0.0001(5)
P2 0.0078(5) 0.0064(5) 0.0123(7) -0.0010(4) -0.0001(5) -0.0002(5)
P3 0.0081(5) 0.0043(5) 0.0100(5) 0.0012(5) -0.0004(5) 0.0004(5)
P4 0.0086(6) 0.0070(5) 0.0107(6) -0.0016(4) 0.0009(5) 0.0008(4)
O1 0.0080(14) 0.0060(15) 0.0132(18) 0.0023(14) 0.0035(14) 0.0015(14)
O2 0.0141(16) 0.0110(17) 0.0133(19) -0.0008(15) 0.0011(16) 0.0030(15)
O3 0.0112(16) 0.0081(15) 0.0162(18) 0.0030(14) -0.0014(16) 0.0017(16)
O4 0.0163(18) 0.0109(17) 0.017(2) -0.0048(15) 0.0022(16) -0.0004(15)
O5 0.0145(18) 0.019(2) 0.0147(19) -0.0017(15) 0.0007(16) -0.0063(16)
O6 0.0106(15) 0.0094(16) 0.0157(18) -0.0007(15) 0.0007(14) -0.0009(14)
O7 0.0112(15) 0.0103(17) 0.0148(18) -0.0009(14) -0.0018(14) 0.0043(15)
O8 0.0179(19) 0.0112(18) 0.0142(18) -0.0027(15) -0.0001(16) -0.0004(15)
O9 0.0102(15) 0.0141(17) 0.0171(19) -0.0014(15) 0.0002(14) -0.0024(16)
O10 0.0116(16) 0.0128(17) 0.0104(17) 0.0014(15) 0.0032(14) 0.0001(15)
O11 0.0107(16) 0.0112(17) 0.030(2) 0.0046(15) 0.0018(16) 0.0011(17)
O12 0.0080(15) 0.0157(18) 0.0158(19) -0.0022(14) 0.0008(14) 0.0036(16)
O13 0.0114(16) 0.0065(16) 0.021(2) 0.0020(13) -0.0019(16) -0.0014(15)
O14 0.0122(16) 0.0170(19) 0.0102(17) 0.0015(15) 0.0014(15) -0.0011(14)

loop_
_atom_type_symbol
_atom_type_description
_atom_type_scat_dispersion_real
_atom_type_scat_dispersion_imag
_atom_type_scat_source
Co Co 0.3494 0.9721 'International Tables Vol C Tables 4.2.6.8 and 6.1.1.4'
O O 0.0106 0.006 'International Tables Vol C Tables 4.2.6.8 and 6.1.1.4'
P P 0.1023 0.0942 'International Tables Vol C Tables 4.2.6.8 and 6.1.1.4'
V V 0.3005 0.5294 'International Tables Vol C Tables 4.2.6.8 and 6.1.1.4'

loop_
_geom_angle_atom_site_label_1
_geom_angle_atom_site_label_2
_geom_angle_atom_site_label_3
_geom_angle_site_symmetry_1
_geom_angle_site_symmetry_3
_geom_angle
O11 Co1 O11 . 3_554 92.7(3)
O11 Co1 O3 . 3_554 93.86(16)
O11 Co1 O3 3_554 3_554 167.12(17)
O11 Co1 O3 . . 167.12(17)
O11 Co1 O3 3_554 . 93.86(16)
O3 Co1 O3 3_554 . 82.0(2)
O14 Co2 O13 4_554 . 89.68(18)
O14 Co2 O10 4_554 . 170.85(19)
O13 Co2 O10 . . 94.66(17)
O14 Co2 O1 4_554 . 87.68(16)
O13 Co2 O1 . . 172.15(17)
O10 Co2 O1 . . 89.03(15)
O14 Co2 O6 4_554 . 93.29(17)
O13 Co2 O6 . . 93.32(16)
O10 Co2 O6 . . 78.44(16)
O1 Co2 O6 . . 94.22(15)
O14 Co2 O2 4_554 . 98.53(17)
O13 Co2 O2 . . 92.24(16)
O10 Co2 O2 . . 89.36(16)
O1 Co2 O2 . . 80.85(15)
O6 Co2 O2 . . 166.96(16)
O3 Co3 O3 3_554 . 80.5(2)
O3 Co3 O10 3_554 7_544 153.63(15)
O3 Co3 O10 . 7_544 95.61(15)
O3 Co3 O10 3_554 5 95.62(15)
O3 Co3 O10 . 5 153.62(15)
O10 Co3 O10 7_544 5 98.8(2)
O3 Co3 O6 3_554 7_544 82.97(15)
O3 Co3 O6 . 7_544 89.84(15)
O10 Co3 O6 7_544 7_544 70.88(14)
O10 Co3 O6 5 7_544 115.74(14)
O3 Co3 O6 3_554 5 89.84(15)
O3 Co3 O6 . 5 82.97(15)
O10 Co3 O6 7_544 5 115.73(14)
O10 Co3 O6 5 5 70.88(14)
O6 Co3 O6 7_544 5 170.60(19)
O4 Co4 O4 4_554 . 99.4(3)
O4 Co4 O7 4_554 . 87.52(17)
O4 Co4 O7 . . 158.93(16)
O4 Co4 O7 4_554 4_554 158.93(16)
O4 Co4 O7 . 4_554 87.52(17)
O7 Co4 O7 . 4_554 93.1(2)
O4 Co4 O8 4_554 . 93.18(17)
O4 Co4 O8 . . 84.36(17)
O7 Co4 O8 . . 75.35(15)
O7 Co4 O8 4_554 . 107.37(16)
O4 Co4 O8 4_554 4_554 84.36(17)
O4 Co4 O8 . 4_554 93.18(17)
O7 Co4 O8 . 4_554 107.37(16)
O7 Co4 O8 4_554 4_554 75.35(15)
O8 Co4 O8 . 4_554 176.2(2)
O12 Co5 O7 . 5 113.79(16)
O12 Co5 O1 . . 92.30(15)
O7 Co5 O1 5 . 101.71(15)
O12 Co5 O8 . 5 94.11(16)
O7 Co5 O8 5 5 76.62(15)
O1 Co5 O8 . 5 173.51(15)
O12 Co5 O2 . . 142.34(16)
O7 Co5 O2 5 . 103.80(15)
O1 Co5 O2 . . 77.59(14)
O8 Co5 O2 5 . 96.63(16)
O11 P1 O3 5_545 . 111.7(2)
O11 P1 O10 5_545 . 113.0(2)
O3 P1 O10 . . 113.1(2)
O11 P1 O5 5_545 . 113.6(2)
O3 P1 O5 . . 106.4(2)
O10 P1 O5 . . 98.3(2)
O12 P2 O2 5_455 . 114.9(3)
O12 P2 O6 5_455 5 112.1(2)
O2 P2 O6 . 5 110.5(2)
O12 P2 O9 5_455 . 104.3(2)
O2 P2 O9 . . 106.4(2)
O6 P2 O9 5 . 108.1(2)
O13 P3 O8 5_545 . 115.6(2)
O13 P3 O1 5_545 . 111.9(2)
O8 P3 O1 . . 112.8(2)
O13 P3 O5 5_545 3_544 107.4(2)
O8 P3 O5 . 3_544 103.9(2)
O1 P3 O5 . 3_544 104.1(2)
O4 P4 O14 . . 114.2(2)
O4 P4 O7 . 5 111.2(2)
O14 P4 O7 . 5 112.9(2)
O4 P4 O9 . 8_544 108.3(2)
O14 P4 O9 . 8_544 107.6(2)
O7 P4 O9 5 8_544 101.8(2)
P3 O1 Co2 . . 125.8(2)
P3 O1 Co5 . . 131.1(2)
Co2 O1 Co5 . . 103.14(16)
P2 O2 Co2 . . 131.7(3)
P2 O2 Co5 . . 130.2(2)
Co2 O2 Co5 . . 98.01(17)
P1 O3 Co1 . . 128.7(2)
P1 O3 Co3 . . 131.9(2)
Co1 O3 Co3 . . 98.73(16)
P4 O4 Co4 . . 137.3(3)
P3 O5 P1 3_544 . 134.8(3)
P2 O6 Co2 5_445 . 129.6(2)
P2 O6 Co3 5_445 5_445 122.1(2)
Co2 O6 Co3 . 5_445 102.37(16)
P2 O6 V3 5_445 5_445 122.1(2)
Co2 O6 V3 . 5_445 102.37(16)
P4 O7 V5 5_445 5_445 128.6(2)
P4 O7 Co5 5_445 5_445 128.6(2)
P4 O7 Co4 5_445 . 125.9(2)
V5 O7 Co4 5_445 . 105.46(17)
Co5 O7 Co4 5_445 . 105.46(17)
P3 O8 V5 . 5_445 127.8(2)
P3 O8 Co5 . 5_445 127.8(2)
P3 O8 Co4 . . 127.9(2)
V5 O8 Co4 5_445 . 102.55(18)
Co5 O8 Co4 5_445 . 102.55(18)
P2 O9 P4 . 8_554 135.3(3)
P1 O10 Co2 . . 129.1(2)
P1 O10 V3 . 5_445 121.6(2)
Co2 O10 V3 . 5_445 108.17(17)
P1 O10 Co3 . 5_445 121.6(2)
Co2 O10 Co3 . 5_445 108.17(17)
P1 O11 Co1 5_455 . 150.7(3)
P2 O12 Co5 5_545 . 127.2(2)
P3 O13 Co2 5_455 . 158.5(3)
P4 O14 V2 . 4_554 134.3(3)
P4 O14 Co2 . 4_554 134.3(3)

loop_
_geom_bond_atom_site_label_1
_geom_bond_atom_site_label_2
_geom_bond_site_symmetry_2
_geom_bond_distance
Co1 O11 . 1.968(4)
Co1 O11 3_554 1.968(4)
Co1 O3 3_554 2.044(4)
Co1 O3 . 2.044(4)
Co2 O14 4_554 1.921(4)
Co2 O13 . 1.937(4)
Co2 O10 . 2.010(4)
Co2 O1 . 2.043(3)
Co2 O6 . 2.055(4)
Co2 O2 . 2.089(4)
Co3 O3 3_554 2.075(4)
Co3 O3 . 2.075(4)
Co3 O10 7_544 2.156(4)
Co3 O10 5 2.156(4)
Co3 O6 7_544 2.274(4)
Co3 O6 5 2.274(4)
Co4 O4 4_554 1.969(4)
Co4 O4 . 1.969(4)
Co4 O7 . 2.097(4)
Co4 O7 4_554 2.097(4)
Co4 O8 . 2.148(4)
Co4 O8 4_554 2.148(4)
Co5 O12 . 2.065(4)
Co5 O7 5 2.076(4)
Co5 O1 . 2.082(4)
Co5 O8 5 2.109(4)
Co5 O2 . 2.192(4)
P1 O11 5_545 1.493(4)
P1 O3 . 1.518(4)
P1 O10 . 1.533(4)
P1 O5 . 1.597(4)
P2 O12 5_455 1.520(4)
P2 O2 . 1.527(4)
P2 O6 5 1.531(4)
P2 O9 . 1.582(4)
P3 O13 5_545 1.489(4)
P3 O8 . 1.519(4)
P3 O1 . 1.538(4)
P3 O5 3_544 1.591(4)
P4 O4 . 1.490(4)
P4 O14 . 1.515(4)
P4 O7 5 1.539(4)
P4 O9 8_544 1.608(4)
